data_1505989
loop_
_publ_author_name
'Ellis-Holder, Keisha K'
'Peppers, Brian P.'
'Kovalevsky, Andrei Yu'
'Diver, Steven T.'

_publ_section_title
;
 Macrocycle ring expansion by double Stevens rearrangement.
;
_journal_issue 12
_journal_name_full 'Organic letters'
_journal_page_first 2511
_journal_page_last 2514
_journal_paper_doi 10.1021/ol060657a
_journal_volume 8
_journal_year 2006
_chemical_formula_sum 'C17 H16 N2 O'
_chemical_formula_weight 264.32
_chemical_name_systematic
; 
 ? 
;
_space_group_IT_number 61
_symmetry_cell_setting orthorhombic
_symmetry_space_group_name_Hall '-P 2ac 2ab'
_symmetry_space_group_name_H-M 'P b c a'
_atom_sites_solution_hydrogens geom
_atom_sites_solution_primary direct
_atom_sites_solution_secondary difmap
_audit_creation_method SHELXL-97
_cell_angle_alpha 90.00
_cell_angle_beta 90.00
_cell_angle_gamma 90.00
_cell_formula_units_Z 8
_cell_length_a 8.1780(3)
_cell_length_b 12.3849(4)
_cell_length_c 25.8621(9)
_cell_measurement_reflns_used 6460
_cell_measurement_temperature 90(2)
_cell_measurement_theta_max 32.63
_cell_measurement_theta_min 2.95
_cell_volume 2619.41(16)
_computing_cell_refinement 'Bruker SMART'
_computing_data_collection 'Bruker SMART'
_computing_data_reduction 'Bruker SAINT'
_computing_molecular_graphics 'Bruker SHELXTL'
_computing_publication_material 'Bruker SHELXTL'
_computing_structure_refinement 'SHELXL-97 (Sheldrick, 1997)'
_computing_structure_solution 'SHELXS-97 (Sheldrick, 1990)'
_diffrn_ambient_temperature 90(2)
_diffrn_measured_fraction_theta_full 0.956
_diffrn_measured_fraction_theta_max 0.956
_diffrn_measurement_device_type 'Bruker APEX 1000'
_diffrn_measurement_method 'phi and omega scans'
_diffrn_radiation_monochromator graphite
_diffrn_radiation_source 'rotating anode'
_diffrn_radiation_type MoK\a
_diffrn_radiation_wavelength 0.71073
_diffrn_reflns_av_R_equivalents 0.0302
_diffrn_reflns_av_sigmaI/netI 0.0178
_diffrn_reflns_limit_h_max 12
_diffrn_reflns_limit_h_min -12
_diffrn_reflns_limit_k_max 19
_diffrn_reflns_limit_k_min -19
_diffrn_reflns_limit_l_max 39
_diffrn_reflns_limit_l_min -39
_diffrn_reflns_number 51763
_diffrn_reflns_theta_full 34.29
_diffrn_reflns_theta_max 34.29
_diffrn_reflns_theta_min 2.95
_exptl_absorpt_coefficient_mu 0.085
_exptl_absorpt_correction_T_max 0.9895
_exptl_absorpt_correction_T_min 0.9649
_exptl_absorpt_correction_type none
_exptl_crystal_density_diffrn 1.340
_exptl_crystal_density_meas 0
_exptl_crystal_density_method 'not measured'
_exptl_crystal_F_000 1120
_exptl_crystal_size_max 0.43
_exptl_crystal_size_mid 0.30
_exptl_crystal_size_min 0.13
_refine_diff_density_max 0.463
_refine_diff_density_min -0.246
_refine_diff_density_rms 0.049
_refine_ls_extinction_method none
_refine_ls_goodness_of_fit_ref 1.034
_refine_ls_hydrogen_treatment mixed
_refine_ls_matrix_type full
_refine_ls_number_parameters 181
_refine_ls_number_reflns 5226
_refine_ls_number_restraints 0
_refine_ls_restrained_S_all 1.034
_refine_ls_R_factor_all 0.0479
_refine_ls_R_factor_gt 0.0371
_refine_ls_shift/su_max 0.001
_refine_ls_shift/su_mean 0.000
_refine_ls_structure_factor_coef Fsqd
_refine_ls_weighting_details 'calc w=1/[\s^2^(Fo^2^)+(0.0652P)^2^+0.4689P] where P=(Fo^2^+2Fc^2^)/3'
_refine_ls_weighting_scheme calc
_refine_ls_wR_factor_gt 0.1043
_refine_ls_wR_factor_ref 0.1106
_reflns_number_gt 4231
_reflns_number_total 5226
_reflns_threshold_expression >2sigma(I)
_cod_data_source_file ol060657asi20060428_034049.cif
_cod_data_source_block sad
_cod_depositor_comments
;
The following automatic conversions were performed:

'_symmetry_cell_setting' value 'Orthorhombic' changed to
'orthorhombic' according to
/home/saulius/struct/CIF-dictionaries/cif_core.dic dictionary named
'cif_core.dic' version 2.4.1 from 2010-06-29.

Automatic conversion script
Id: cif_fix_values 1715 2011-07-08 13:25:40Z adriana 
;
_cod_original_sg_symbol_H-M Pbca
_cod_database_code 1505989

loop_
_symmetry_equiv_pos_as_xyz
'x, y, z'
'-x+1/2, -y, z+1/2'
'-x, y+1/2, -z+1/2'
'x+1/2, -y+1/2, -z'
'-x, -y, -z'
'x-1/2, y, -z-1/2'
'x, -y-1/2, z-1/2'
'-x-1/2, y-1/2, z'

loop_
_atom_site_label
_atom_site_type_symbol
_atom_site_fract_x
_atom_site_fract_y
_atom_site_fract_z
_atom_site_U_iso_or_equiv
_atom_site_adp_type
_atom_site_occupancy
_atom_site_symmetry_multiplicity
_atom_site_calc_flag
_atom_site_refinement_flags
O1 O 0.51832(7) 0.00471(4) 0.62529(2) 0.02082(12) Uani 1 1 d .
N1 N 0.37613(7) 0.16851(5) 0.62501(2) 0.01552(12) Uani 1 1 d .
N2 N 0.57605(8) 0.14387(5) 0.68364(2) 0.01634(12) Uani 1 1 d .
C1 C 0.38695(8) 0.26246(6) 0.65453(3) 0.01480(12) Uani 1 1 d .
C2 C 0.29923(9) 0.35799(6) 0.65216(3) 0.01720(13) Uani 1 1 d .
H2A H 0.2158 0.3689 0.6271 0.021 Uiso 1 1 calc R
C3 C 0.33934(9) 0.43761(6) 0.68832(3) 0.01938(14) Uani 1 1 d .
H3A H 0.2819 0.5043 0.6878 0.023 Uiso 1 1 calc R
C4 C 0.46135(9) 0.42169(6) 0.72511(3) 0.02007(14) Uani 1 1 d .
H4A H 0.4847 0.4773 0.7493 0.024 Uiso 1 1 calc R
C5 C 0.55001(9) 0.32544(6) 0.72708(3) 0.01837(14) Uani 1 1 d .
H5A H 0.6336 0.3145 0.7520 0.022 Uiso 1 1 calc R
C6 C 0.51109(8) 0.24683(6) 0.69123(3) 0.01532(13) Uani 1 1 d .
C7 C 0.74586(9) 0.11507(7) 0.69545(3) 0.01952(14) Uani 1 1 d .
H7A H 0.7598 0.0362 0.6911 0.023 Uiso 1 1 calc R
H7B H 0.7688 0.1327 0.7321 0.023 Uiso 1 1 calc R
C8 C 0.87148(9) 0.17459(6) 0.66057(3) 0.01905(14) Uani 1 1 d .
H8A H 0.8688 0.2530 0.6679 0.023 Uiso 1 1 calc R
H8B H 0.9831 0.1477 0.6678 0.023 Uiso 1 1 calc R
C9 C 0.82872(8) 0.15448(6) 0.60470(3) 0.01650(13) Uani 1 1 d .
C10 C 0.88435(9) 0.06453(6) 0.57735(3) 0.01950(14) Uani 1 1 d .
H10A H 0.9736 0.0235 0.5902 0.023 Uiso 1 1 calc R
C11 C 0.80895(9) 0.03503(7) 0.53121(3) 0.02020(15) Uani 1 1 d .
H11A H 0.8526 -0.0226 0.5113 0.024 Uiso 1 1 calc R
C12 C 0.66995(9) 0.08929(7) 0.51401(3) 0.01902(14) Uani 1 1 d .
H12A H 0.6148 0.0655 0.4837 0.023 Uiso 1 1 calc R
C13 C 0.61188(9) 0.17848(6) 0.54127(3) 0.01672(13) Uani 1 1 d .
C14 C 0.70092(8) 0.21492(6) 0.58386(3) 0.01566(13) Uani 1 1 d .
H14A H 0.6738 0.2825 0.5990 0.019 Uiso 1 1 calc R
C15 C 0.44220(9) 0.22264(7) 0.53377(3) 0.01986(14) Uani 1 1 d .
H15A H 0.4070 0.2108 0.4976 0.024 Uiso 1 1 calc R
H15B H 0.4420 0.3013 0.5405 0.024 Uiso 1 1 calc R
C16 C 0.32129(9) 0.16564(7) 0.57121(3) 0.01867(14) Uani 1 1 d .
H16A H 0.2131 0.2011 0.5687 0.022 Uiso 1 1 calc R
H16B H 0.3080 0.0895 0.5604 0.022 Uiso 1 1 calc R
C17 C 0.49500(8) 0.09516(6) 0.64208(3) 0.01629(13) Uani 1 1 d .

loop_
_atom_site_aniso_label
_atom_site_aniso_U_11
_atom_site_aniso_U_22
_atom_site_aniso_U_33
_atom_site_aniso_U_23
_atom_site_aniso_U_13
_atom_site_aniso_U_12
O1 0.0180(2) 0.0157(2) 0.0287(3) -0.0007(2) 0.0025(2) -0.00189(19)
N1 0.0121(2) 0.0171(3) 0.0174(3) -0.0015(2) -0.0003(2) -0.00028(19)
N2 0.0145(3) 0.0173(3) 0.0172(3) 0.0023(2) -0.0008(2) 0.0004(2)
C1 0.0123(3) 0.0173(3) 0.0148(3) 0.0000(2) 0.0014(2) -0.0013(2)
C2 0.0138(3) 0.0192(3) 0.0186(3) 0.0006(2) 0.0020(2) 0.0011(2)
C3 0.0171(3) 0.0181(3) 0.0230(3) -0.0018(3) 0.0045(3) 0.0000(2)
C4 0.0173(3) 0.0215(3) 0.0213(3) -0.0045(3) 0.0036(3) -0.0036(3)
C5 0.0162(3) 0.0227(3) 0.0162(3) -0.0012(2) 0.0004(2) -0.0028(2)
C6 0.0134(3) 0.0174(3) 0.0151(3) 0.0014(2) 0.0011(2) -0.0010(2)
C7 0.0159(3) 0.0232(3) 0.0194(3) 0.0045(3) -0.0024(2) 0.0028(2)
C8 0.0132(3) 0.0236(3) 0.0203(3) 0.0010(3) -0.0028(2) -0.0002(2)
C9 0.0114(3) 0.0193(3) 0.0189(3) 0.0012(2) 0.0001(2) -0.0015(2)
C10 0.0128(3) 0.0213(3) 0.0244(3) 0.0002(3) 0.0005(2) 0.0010(2)
C11 0.0149(3) 0.0215(3) 0.0242(3) -0.0042(3) 0.0033(3) -0.0003(2)
C12 0.0143(3) 0.0236(3) 0.0191(3) -0.0028(3) 0.0018(2) -0.0019(2)
C13 0.0132(3) 0.0211(3) 0.0158(3) 0.0014(2) 0.0011(2) -0.0004(2)
C14 0.0128(3) 0.0175(3) 0.0166(3) 0.0015(2) 0.0014(2) -0.0005(2)
C15 0.0153(3) 0.0280(4) 0.0163(3) 0.0015(3) -0.0018(2) 0.0034(3)
C16 0.0124(3) 0.0253(3) 0.0183(3) -0.0038(3) -0.0021(2) 0.0005(2)
C17 0.0129(3) 0.0166(3) 0.0193(3) 0.0017(2) 0.0015(2) -0.0018(2)

loop_
_atom_type_symbol
_atom_type_description
_atom_type_scat_dispersion_real
_atom_type_scat_dispersion_imag
_atom_type_scat_source
C C 0.0033 0.0016 'International Tables Vol C Tables 4.2.6.8 and 6.1.1.4'
H H 0.0000 0.0000 'International Tables Vol C Tables 4.2.6.8 and 6.1.1.4'
N N 0.0061 0.0033 'International Tables Vol C Tables 4.2.6.8 and 6.1.1.4'
O O 0.0106 0.0060 'International Tables Vol C Tables 4.2.6.8 and 6.1.1.4'

loop_
_geom_angle_atom_site_label_1
_geom_angle_atom_site_label_2
_geom_angle_atom_site_label_3
_geom_angle
C1 N1 C17 108.92(6)
C1 N1 C16 124.11(6)
C17 N1 C16 119.78(6)
C6 N2 C17 108.76(6)
C6 N2 C7 123.62(6)
C17 N2 C7 120.25(6)
C2 C1 N1 130.97(7)
C2 C1 C6 121.50(7)
N1 C1 C6 107.53(6)
C1 C2 C3 116.83(7)
C4 C3 C2 121.68(7)
C3 C4 C5 121.20(7)
C6 C5 C4 117.22(7)
C5 C6 N2 130.59(7)
C5 C6 C1 121.56(7)
N2 C6 C1 107.84(6)
N2 C7 C8 112.96(6)
C9 C8 C7 108.95(6)
C14 C9 C10 118.49(7)
C14 C9 C8 117.12(7)
C10 C9 C8 122.83(7)
C11 C10 C9 119.97(7)
C10 C11 C12 120.56(7)
C11 C12 C13 119.91(7)
C12 C13 C14 118.54(7)
C12 C13 C15 122.50(7)
C14 C13 C15 117.75(7)
C9 C14 C13 121.52(7)
C13 C15 C16 109.97(6)
N1 C16 C15 112.75(6)
O1 C17 N2 126.64(7)
O1 C17 N1 126.37(7)
N2 C17 N1 106.92(6)

loop_
_geom_bond_atom_site_label_1
_geom_bond_atom_site_label_2
_geom_bond_distance
O1 C17 1.2165(9)
N1 C1 1.3944(9)
N1 C17 1.4018(9)
N1 C16 1.4624(10)
N2 C6 1.3953(10)
N2 C17 1.3994(10)
N2 C7 1.4659(10)
C1 C2 1.3850(10)
C1 C6 1.4033(10)
C2 C3 1.3982(11)
C3 C4 1.3927(11)
C4 C5 1.3962(11)
C5 C6 1.3817(10)
C7 C8 1.5532(11)
C8 C9 1.5073(11)
C9 C14 1.3940(10)
C9 C10 1.3958(11)
C10 C11 1.3920(11)
C11 C12 1.3934(11)
C12 C13 1.3939(11)
C13 C14 1.3953(10)
C13 C15 1.5041(10)
C15 C16 1.5535(11)

loop_
_geom_torsion_atom_site_label_1
_geom_torsion_atom_site_label_2
_geom_torsion_atom_site_label_3
_geom_torsion_atom_site_label_4
_geom_torsion
C17 N1 C1 C2 178.82(7)
C16 N1 C1 C2 28.80(11)
C17 N1 C1 C6 -1.39(8)
C16 N1 C1 C6 -151.41(6)
N1 C1 C2 C3 179.24(7)
C6 C1 C2 C3 -0.52(10)
C1 C2 C3 C4 -0.17(11)
C2 C3 C4 C5 0.58(12)
C3 C4 C5 C6 -0.26(11)
C4 C5 C6 N2 -179.69(7)
C4 C5 C6 C1 -0.43(11)
C17 N2 C6 C5 -179.99(7)
C7 N2 C6 C5 -30.12(12)
C17 N2 C6 C1 0.67(8)
C7 N2 C6 C1 150.54(6)
C2 C1 C6 C5 0.85(11)
N1 C1 C6 C5 -178.97(6)
C2 C1 C6 N2 -179.74(6)
N1 C1 C6 N2 0.44(8)
C6 N2 C7 C8 -65.64(9)
C17 N2 C7 C8 80.98(9)
N2 C7 C8 C9 -54.48(8)
C7 C8 C9 C14 78.73(8)
C7 C8 C9 C10 -86.76(8)
C14 C9 C10 C11 -2.05(11)
C8 C9 C10 C11 163.25(7)
C9 C10 C11 C12 -5.11(12)
C10 C11 C12 C13 4.33(12)
C11 C12 C13 C14 3.56(11)
C11 C12 C13 C15 -163.58(7)
C10 C9 C14 C13 10.19(11)
C8 C9 C14 C13 -155.95(7)
C12 C13 C14 C9 -10.96(11)
C15 C13 C14 C9 156.80(7)
C12 C13 C15 C16 89.16(9)
C14 C13 C15 C16 -78.08(9)
C1 N1 C16 C15 67.26(9)
C17 N1 C16 C15 -79.74(8)
C13 C15 C16 N1 52.40(9)
C6 N2 C17 O1 -178.72(7)
C7 N2 C17 O1 30.22(11)
C6 N2 C17 N1 -1.51(8)
C7 N2 C17 N1 -152.57(6)
C1 N1 C17 O1 179.01(7)
C16 N1 C17 O1 -29.46(11)
C1 N1 C17 N2 1.79(8)
C16 N1 C17 N2 153.32(6)

loop_
_cod_related_entry_id
_cod_related_entry_database
_cod_related_entry_code
1 ChemSpider 21156777
